data_2102087
loop_
_publ_author_name
'Zhurova, Elizabeth A.'
'Ivanov, Yury'
'Zavodnik, Valery'
'Tsirelson, Vladimir'

_publ_section_title
;
 Electron density and atomic displacements in KTaO~3~
;
_journal_issue 4
_journal_name_full 'Acta Crystallographica Section B'
_journal_page_first 594
_journal_page_last 600
_journal_paper_doi 10.1107/S0108768100003906
_journal_volume 56
_journal_year 2000
_chemical_formula_sum 'K O3 Ta'
_chemical_formula_weight 268.05
_space_group_IT_number 221
_symmetry_cell_setting cubic
_symmetry_space_group_name_Hall '-P 4 2 3'
_symmetry_space_group_name_H-M 'P m -3 m'
_atom_type_scat_source
; calculated in MOLDOS97 using atomic wave functions from Clementi & Roetti
(1974) and McLean & McLean (1981)
;
_cell_angle_alpha 90.000
_cell_angle_beta 90.000
_cell_angle_gamma 90.000
_cell_formula_units_Z 1
_cell_length_a 3.9883(2)
_cell_length_b 3.9883(2)
_cell_length_c 3.9883(2)
_cell_measurement_reflns_used 25
_cell_measurement_temperature 298
_cell_measurement_theta_max 45
_cell_measurement_theta_min 30
_cell_volume 63.440(6)
_computing_data_reduction 'Zucker et al. (1983)'
_computing_structure_refinement 'Protas, J.(1997)'
_computing_structure_solution 'Zucker et al. (1983)'
_diffrn_measurement_device 'Enraf Nonius CAD-4'
_diffrn_measurement_method omega/2theta
_diffrn_radiation_type MoK\a
_diffrn_radiation_wavelength .71069
_diffrn_reflns_av_R_equivalents .0200
_diffrn_reflns_limit_h_max 10
_diffrn_reflns_limit_h_min -10
_diffrn_reflns_limit_k_max 7
_diffrn_reflns_limit_k_min 0
_diffrn_reflns_limit_l_max 5
_diffrn_reflns_limit_l_min 0
_diffrn_reflns_number 2183
_diffrn_reflns_theta_max 64.50
_diffrn_standards_decay_% 0
_diffrn_standards_interval_count 100
_diffrn_standards_number 3
_exptl_absorpt_coefficient_mu 44.68
_exptl_absorpt_correction_type sphere
_exptl_absorpt_process_details 'Zucker et al. (1983)'
_exptl_crystal_colour colorless
_exptl_crystal_density_diffrn 7.016
_exptl_crystal_description sphere
_exptl_crystal_size_max .112
_exptl_crystal_size_mid .112
_exptl_crystal_size_min .112
_exptl_crystal_size_rad .0560(10)
_refine_diff_density_max .1
_refine_diff_density_min -.1
_refine_ls_extinction_coef .02085
_refine_ls_extinction_method 'Becker-Coppens type 2'
_refine_ls_goodness_of_fit_ref 1.050
_refine_ls_hydrogen_treatment none
_refine_ls_number_parameters 28
_refine_ls_number_reflns 148
_refine_ls_R_factor_gt .0043
_refine_ls_shift/su_max .0000
_refine_ls_structure_factor_coef F
_refine_ls_weighting_details w=1/(s**2+0.00002F**2)
_refine_ls_weighting_scheme calc
_refine_ls_wR_factor_ref .0053
_reflns_number_gt 148
_reflns_number_total 148
_reflns_threshold_expression F>3\s(F)
_cod_data_source_file br0094.cif
_cod_data_source_block KTaO3
_cod_original_cell_volume 63.440
_cod_original_sg_symbol_H-M Pm-3m
_cod_database_code 2102087

loop_
_symmetry_equiv_pos_site_id
_symmetry_equiv_pos_as_xyz
1 +X,+Y,+Z
2 -X,-Y,+Z
3 -X,+Y,-Z
4 +X,-Y,-Z
5 +Z,+X,+Y
6 +Z,-X,-Y
7 -Z,-X,+Y
8 -Z,+X,-Y
9 +Y,+Z,+X
10 -Y,+Z,-X
11 +Y,-Z,-X
12 -Y,-Z,+X
13 +Y,+X,-Z
14 -Y,-X,-Z
15 +Y,-X,+Z
16 -Y,+X,+Z
17 +X,+Z,-Y
18 -X,+Z,+Y
19 -X,-Z,-Y
20 +X,-Z,+Y
21 +Z,+Y,-X
22 +Z,-Y,+X
23 -Z,+Y,+X
24 -Z,-Y,-X
25 -X,-Y,-Z
26 +X,+Y,-Z
27 +X,-Y,+Z
28 -X,+Y,+Z
29 -Z,-X,-Y
30 -Z,+X,+Y
31 +Z,+X,-Y
32 +Z,-X,+Y
33 -Y,-Z,-X
34 +Y,-Z,+X
35 -Y,+Z,+X
36 +Y,+Z,-X
37 -Y,-X,+Z
38 +Y,+X,+Z
39 -Y,+X,-Z
40 +Y,-X,-Z
41 -X,-Z,+Y
42 +X,-Z,-Y
43 +X,+Z,+Y
44 -X,+Z,-Y
45 -Z,-Y,+X
46 -Z,+Y,-X
47 +Z,-Y,-X
48 +Z,+Y,+X

loop_
_atom_site_label
_atom_site_fract_x
_atom_site_fract_y
_atom_site_fract_z
_atom_site_U_iso_or_equiv
_atom_site_adp_type
_atom_site_occupancy
K .5 .5 .5 .0082(2) Uiso 1.0
O .5 .0 .0 .0073(8) Uani 1.0
Ta .0 .0 .0 .00332(3) Uiso 1.0

loop_
_atom_site_aniso_label
_atom_site_aniso_U_11
_atom_site_aniso_U_22
_atom_site_aniso_U_33
_atom_site_aniso_U_12
_atom_site_aniso_U_13
_atom_site_aniso_U_23
O .0035(8) .0092(4) .0092(4) .0 .0 .0

loop_
_geom_angle_atom_site_label_1
_geom_angle_atom_site_label_2
_geom_angle_atom_site_label_3
_geom_angle
_geom_angle_publ_flag
Ta O Ta .0 yes
O K O 90.0 yes
K Ta K .0 yes
K Ta O 54.7 yes

loop_
_geom_bond_atom_site_label_1
_geom_bond_atom_site_label_2
_geom_bond_distance
_geom_bond_publ_flag
K Ta 3.454 yes
K O 2.820 yes
Ta O 1.994 yes
